data_1560761
loop_
_publ_author_name
'T\'oth, Bal\'azs L.'
'Monory, Anna'
'Egyed, Orsolya'
'Domj\'an, Attila'
'B\'enyei, Attila'
'Szathury, B\'alint'
'Nov\'ak, Zolt\'an'
'Stirling, Andr\'as'

_publ_section_title
;
 The ortho effect in directed C--H activation
;
_journal_issue 14
_journal_name_full 'Chemical Science'
_journal_page_first 5152
_journal_page_last 5163
_journal_paper_doi 10.1039/D1SC00642H
_journal_volume 12
_journal_year 2021
_chemical_formula_moiety 'C30 H20 F6 N2 O6 Pd2, C3 H6 O'
_chemical_formula_sum 'C33 H26 F6 N2 O7 Pd2'
_chemical_formula_weight 889.36
_chemical_name_common MA3
_space_group_crystal_system monoclinic
_space_group_IT_number 14
_space_group_name_Hall '-P 2ybc'
_space_group_name_H-M_alt 'P 1 21/c 1'
_atom_sites_solution_hydrogens mixed
_atom_sites_solution_primary direct
_atom_sites_solution_secondary difmap
_audit_update_record
;
2020-11-16 deposited with the CCDC.	2021-02-22 downloaded from the CCDC.
;
_cell_angle_alpha 90
_cell_angle_beta 93.765(2)
_cell_angle_gamma 90
_cell_formula_units_Z 4
_cell_length_a 19.2535(7)
_cell_length_b 8.0799(4)
_cell_length_c 21.9245(10)
_cell_measurement_reflns_used 387
_cell_measurement_temperature 294.(2)
_cell_measurement_theta_max 27.6604
_cell_measurement_theta_min 2.7235
_cell_volume 3403.4(3)
_computing_cell_refinement 'APEX3 v2017.3-0 (Bruker AXS)'
_computing_data_collection 'Bruker Instrument Service vV6.2.6'
_computing_data_reduction 'SAINT V8.38A (Bruker AXS Inc., 2017)'
_computing_molecular_graphics Mercury
_computing_publication_material 'WinGX, PublCIF'
_computing_structure_refinement 'SHELXL-2018/3 (Sheldrick, 2018)'
_computing_structure_solution 'SHELXT 2014/5 (Sheldrick, 2014)'
_diffrn_ambient_temperature 294.(2)
_diffrn_detector_area_resol_mean 7.3910
_diffrn_measured_fraction_theta_full 0.994
_diffrn_measured_fraction_theta_max 0.994
_diffrn_measurement_device_type 'Bruker D8 VENTURE'
_diffrn_measurement_method '\w and \p scan'
_diffrn_radiation_monochromator 'multilayer mirror INCOATEC'
_diffrn_radiation_type ' Mo K\a'
_diffrn_radiation_wavelength 0.71073
_diffrn_reflns_av_R_equivalents 0.0373
_diffrn_reflns_av_unetI/netI 0.0268
_diffrn_reflns_limit_h_max 23
_diffrn_reflns_limit_h_min -23
_diffrn_reflns_limit_k_max 9
_diffrn_reflns_limit_k_min -9
_diffrn_reflns_limit_l_max 27
_diffrn_reflns_limit_l_min -27
_diffrn_reflns_number 38088
_diffrn_reflns_theta_full 26.06
_diffrn_reflns_theta_max 26.06
_diffrn_reflns_theta_min 2.20
_diffrn_source 'microfocus sealed tube'
_diffrn_source_type 'INCOATEC I\mS 3.0'
_exptl_absorpt_coefficient_mu 1.139
_exptl_absorpt_correction_T_max 0.83
_exptl_absorpt_correction_T_min 0.71
_exptl_absorpt_correction_type multi-scan
_exptl_absorpt_process_details
;
SADABS-2016/2 - Bruker AXS area detector scaling and absorption correction
;
_exptl_crystal_colour yellow
_exptl_crystal_density_diffrn 1.736
_exptl_crystal_density_method 'not measured'
_exptl_crystal_description prism
_exptl_crystal_F_000 1760
_exptl_crystal_size_max 0.259
_exptl_crystal_size_mid 0.202
_exptl_crystal_size_min 0.172
_refine_diff_density_max 1.179
_refine_diff_density_min -0.949
_refine_ls_extinction_method none
_refine_ls_goodness_of_fit_ref 1.124
_refine_ls_hydrogen_treatment mixed
_refine_ls_matrix_type full
_refine_ls_number_parameters 459
_refine_ls_number_reflns 6682
_refine_ls_number_restraints 2
_refine_ls_restrained_S_all 1.124
_refine_ls_R_factor_all 0.0609
_refine_ls_R_factor_gt 0.0509
_refine_ls_shift/su_max 0.001
_refine_ls_shift/su_mean 0.000
_refine_ls_structure_factor_coef Fsqd
_refine_ls_weighting_details 'w=1/[\s^2^(Fo^2^)+(0.0424P)^2^+15.6605P] where P=(Fo^2^+2Fc^2^)/3'
_refine_ls_weighting_scheme calc
_refine_ls_wR_factor_gt 0.1253
_refine_ls_wR_factor_ref 0.1322
_reflns_number_gt 5757
_reflns_number_total 6682
_reflns_threshold_expression 'I > 2\s(I)'
_cod_data_source_file d1sc00642h5.cif
_cod_data_source_block 8_Pd
_cod_depositor_comments 'Adding full bibliography for 1560759--1560764.cif.'
_cod_database_code 1560761
_publcif_datablock.id {6b4e6664-086a-44eb-9355-0d2fc35d4e07}

loop_
_space_group_symop_operation_xyz
'x, y, z'
'-x, y+1/2, -z+1/2'
'-x, -y, -z'
'x, -y-1/2, z-1/2'

loop_
_atom_site_type_symbol
_atom_site_label
_atom_site_fract_x
_atom_site_fract_y
_atom_site_fract_z
_atom_site_U_iso_or_equiv
_atom_site_adp_type
_atom_site_calc_flag
_atom_site_refinement_flags_adp
_atom_site_refinement_flags_occupancy
_atom_site_refinement_flags_posn
_atom_site_occupancy
_atom_site_disorder_assembly
_atom_site_disorder_group
C C1 0.3402(3) 0.3733(9) 0.1185(3) 0.0489(14) Uani d . . . 1 . .
C C2 0.1566(3) 0.5108(9) 0.1086(3) 0.0553(16) Uani d . . . 1 . .
C C10 0.3966(4) 0.3303(11) 0.0754(4) 0.074(2) Uani d . . . 1 . .
C C20 0.1020(7) 0.5351(14) 0.0548(6) 0.114(4) Uani d . . . 1 . .
C C30 0.1546(3) 0.3254(7) 0.3063(3) 0.0398(12) Uani d . . . 1 . .
C C31 0.0938(3) 0.4031(8) 0.3332(3) 0.0475(14) Uani d . . . 1 . .
C C32 0.0775(4) 0.3675(11) 0.3923(4) 0.076(2) Uani d . . . 1 . .
H H32 0.104124 0.29185 0.415714 0.091 Uiso calc U . R 1 . .
C C33 0.0213(5) 0.4447(15) 0.4166(5) 0.103(3) Uani d . . . 1 . .
H H33 0.009865 0.419705 0.456084 0.123 Uiso calc U . R 1 . .
C C34 -0.0168(5) 0.5562(14) 0.3831(5) 0.096(3) Uani d . . . 1 . .
H H34 -0.053892 0.609074 0.400029 0.115 Uiso calc U . R 1 . .
C C35 -0.0017(4) 0.5925(10) 0.3247(5) 0.076(2) Uani d . . . 1 . .
H H35 -0.028306 0.66959 0.302023 0.092 Uiso calc U . R 1 . .
C C36 0.0538(3) 0.5138(9) 0.2991(3) 0.0562(16) Uani d . . . 1 . .
H H36 0.063588 0.536352 0.258926 0.067 Uiso calc U . R 1 . .
C C41 0.2693(3) 0.1953(7) 0.3284(3) 0.0409(12) Uani d . . . 1 . .
C C42 0.2881(3) 0.1740(7) 0.2686(3) 0.0405(12) Uani d . . . 1 . .
C C43 0.3469(3) 0.0788(8) 0.2600(3) 0.0532(15) Uani d . . . 1 . .
H H43 0.36008 0.059477 0.220598 0.064 Uiso calc U . R 1 . .
C C44 0.3860(3) 0.0121(8) 0.3095(4) 0.0586(17) Uani d . . . 1 . .
H H44 0.425178 -0.050823 0.302822 0.07 Uiso calc U . R 1 . .
C C45 0.3676(3) 0.0379(8) 0.3678(3) 0.0587(17) Uani d . . . 1 . .
H H45 0.394399 -0.005621 0.400773 0.07 Uiso calc U . R 1 . .
C C46 0.3086(3) 0.1293(8) 0.3772(3) 0.0539(15) Uani d . . . 1 . .
H H46 0.295352 0.146418 0.416769 0.065 Uiso calc U . R 1 . .
C C50 0.2503(3) 0.5275(9) 0.5064(3) 0.0572(16) Uani d . . . 1 . .
C C51 0.2977(5) 0.6517(15) 0.5325(5) 0.117(4) Uani d . . . 1 . .
H H51A 0.336001 0.664691 0.506957 0.175 Uiso calc U . R 1 . .
H H51B 0.314964 0.617441 0.5726 0.175 Uiso calc U . R 1 . .
H H51C 0.273636 0.755162 0.535214 0.175 Uiso calc U . R 1 . .
C C52 0.1938(5) 0.4683(13) 0.5439(4) 0.095(3) Uani d . . . 1 . .
H H52A 0.179811 0.359157 0.530949 0.142 Uiso calc U . R 1 . .
H H52B 0.154795 0.542053 0.53894 0.142 Uiso calc U . R 1 . .
H H52C 0.210438 0.465449 0.586175 0.142 Uiso calc U . R 1 . .
C C80 0.3519(3) 0.5818(7) 0.3047(3) 0.0390(12) Uani d . . . 1 . .
C C81 0.4125(3) 0.4944(7) 0.3336(3) 0.0435(13) Uani d . . . 1 . .
C C82 0.4240(3) 0.4744(10) 0.3964(3) 0.0611(18) Uani d . . . 1 . .
H H82 0.393409 0.522284 0.422356 0.073 Uiso calc U . R 1 . .
C C83 0.4797(4) 0.3852(11) 0.4206(4) 0.073(2) Uani d . . . 1 . .
H H83 0.486587 0.37204 0.462673 0.088 Uiso calc U . R 1 . .
C C84 0.5257(3) 0.3148(9) 0.3823(4) 0.0655(19) Uani d . . . 1 . .
H H84 0.563554 0.25408 0.398536 0.079 Uiso calc U . R 1 . .
C C85 0.5153(3) 0.3347(9) 0.3204(4) 0.0648(19) Uani d . . . 1 . .
H H85 0.546447 0.288267 0.294641 0.078 Uiso calc U . R 1 . .
C C86 0.4593(3) 0.4225(9) 0.2962(3) 0.0592(17) Uani d . . . 1 . .
H H86 0.452614 0.434164 0.254029 0.071 Uiso calc U . R 1 . .
C C91 0.2386(3) 0.7137(7) 0.3178(3) 0.0394(12) Uani d . . . 1 . .
C C92 0.2165(3) 0.7365(7) 0.2565(3) 0.0415(12) Uani d . . . 1 . .
C C93 0.1580(3) 0.8356(8) 0.2435(3) 0.0530(16) Uani d . . . 1 . .
H H93 0.14288 0.855409 0.203035 0.064 Uiso calc U . R 1 . .
C C94 0.1223(3) 0.9043(8) 0.2896(4) 0.0585(17) Uani d . . . 1 . .
H H94 0.08362 0.970303 0.279851 0.07 Uiso calc U . R 1 . .
C C95 0.1429(3) 0.8772(8) 0.3489(4) 0.0612(18) Uani d . . . 1 . .
H H95 0.11729 0.921068 0.379595 0.073 Uiso calc U . R 1 . .
C C96 0.2014(3) 0.7852(8) 0.3640(3) 0.0499(14) Uani d . . . 1 . .
H H96 0.216458 0.770318 0.40486 0.06 Uiso calc U . R 1 . .
H H30 0.210(4) 0.314(9) 0.3806(13) 0.06 Uiso d U . D 1 . .
H H80 0.300(4) 0.594(9) 0.3750(13) 0.06 Uiso d U . D 1 . .
N N30 0.2085(2) 0.2855(6) 0.3430(2) 0.0427(11) Uani d . . D 1 . .
N N80 0.2983(2) 0.6212(6) 0.3375(2) 0.0409(10) Uani d . . D 1 . .
O O1 0.3144(2) 0.2509(6) 0.1433(2) 0.0550(11) Uani d . . . 1 . .
O O2 0.3276(2) 0.5212(6) 0.12295(19) 0.0544(11) Uani d . . . 1 . .
O O3 0.1815(2) 0.6427(6) 0.1295(2) 0.0587(11) Uani d . . . 1 . .
O O5 0.1672(2) 0.3666(6) 0.1223(2) 0.0554(11) Uani d . . . 1 . .
O O30 0.15136(19) 0.3032(5) 0.24941(18) 0.0439(9) Uani d . . . 1 . .
O O50 0.2561(2) 0.4736(6) 0.4549(2) 0.0629(12) Uani d . . . 1 . .
O O80 0.35206(19) 0.6139(5) 0.24863(19) 0.0462(9) Uani d . . . 1 . .
F F11 0.4063(5) 0.4382(10) 0.0352(4) 0.183(4) Uani d . . . 1 . .
F F12 0.4561(3) 0.3207(16) 0.1046(4) 0.197(5) Uani d . . . 1 . .
F F13 0.3886(4) 0.1934(10) 0.0482(4) 0.176(4) Uani d . . . 1 . .
F F21 0.0995(5) 0.6716(9) 0.0299(4) 0.184(4) Uani d . . . 1 . .
F F22 0.0402(5) 0.527(2) 0.0753(6) 0.265(8) Uani d . . . 1 . .
F F23 0.0962(8) 0.4191(12) 0.0192(4) 0.251(7) Uani d . . . 1 . .
Pd Pd1 0.23361(2) 0.27341(5) 0.19976(2) 0.04028(13) Uani d . . . 1 . .
Pd Pd2 0.26633(2) 0.63196(6) 0.19247(2) 0.04238(14) Uani d . . . 1 . .

loop_
_atom_site_aniso_label
_atom_site_aniso_U_11
_atom_site_aniso_U_22
_atom_site_aniso_U_33
_atom_site_aniso_U_12
_atom_site_aniso_U_13
_atom_site_aniso_U_23
C1 0.050(3) 0.060(4) 0.037(3) 0.002(3) 0.006(3) 0.003(3)
C2 0.057(4) 0.064(4) 0.044(3) 0.005(3) -0.005(3) 0.002(3)
C10 0.073(5) 0.079(6) 0.073(5) -0.005(4) 0.034(4) -0.013(4)
C20 0.130(10) 0.077(7) 0.124(9) 0.004(6) -0.081(8) 0.000(7)
C30 0.035(3) 0.033(3) 0.051(3) -0.005(2) 0.003(2) 0.000(2)
C31 0.039(3) 0.045(3) 0.059(4) -0.010(3) 0.009(3) -0.012(3)
C32 0.072(5) 0.090(6) 0.068(5) 0.011(4) 0.022(4) 0.003(4)
C33 0.079(6) 0.139(10) 0.095(7) 0.004(6) 0.042(5) -0.028(7)
C34 0.055(5) 0.112(8) 0.125(9) -0.002(5) 0.030(5) -0.047(7)
C35 0.045(4) 0.064(5) 0.120(7) 0.006(3) 0.001(4) -0.023(5)
C36 0.042(3) 0.057(4) 0.068(4) -0.001(3) -0.001(3) -0.006(3)
C41 0.035(3) 0.035(3) 0.052(3) -0.003(2) -0.003(2) 0.000(2)
C42 0.038(3) 0.032(3) 0.051(3) -0.003(2) 0.003(2) 0.002(2)
C43 0.046(3) 0.048(4) 0.066(4) -0.003(3) 0.008(3) -0.003(3)
C44 0.039(3) 0.050(4) 0.086(5) 0.007(3) -0.003(3) 0.003(4)
C45 0.049(4) 0.053(4) 0.072(5) 0.001(3) -0.016(3) 0.010(3)
C46 0.053(4) 0.057(4) 0.050(4) -0.002(3) -0.007(3) -0.003(3)
C50 0.054(4) 0.065(4) 0.051(4) 0.014(3) -0.005(3) -0.001(3)
C51 0.082(6) 0.151(10) 0.119(8) -0.010(6) 0.013(6) -0.087(8)
C52 0.120(8) 0.097(7) 0.069(5) 0.003(6) 0.027(5) 0.017(5)
C80 0.033(3) 0.038(3) 0.046(3) -0.008(2) 0.006(2) -0.004(2)
C81 0.031(3) 0.045(3) 0.055(3) -0.006(2) 0.004(2) -0.003(3)
C82 0.043(3) 0.086(5) 0.053(4) 0.008(3) -0.001(3) -0.004(4)
C83 0.056(4) 0.099(6) 0.063(4) 0.000(4) -0.009(3) 0.010(4)
C84 0.042(3) 0.061(4) 0.092(6) 0.004(3) -0.004(4) 0.011(4)
C85 0.042(3) 0.068(5) 0.086(5) 0.012(3) 0.011(3) 0.000(4)
C86 0.044(3) 0.073(5) 0.062(4) 0.005(3) 0.013(3) -0.002(4)
C91 0.033(3) 0.029(3) 0.056(3) -0.001(2) 0.005(2) -0.004(2)
C92 0.036(3) 0.031(3) 0.058(3) -0.005(2) 0.002(2) -0.002(2)
C93 0.042(3) 0.039(3) 0.077(4) 0.000(3) -0.006(3) 0.001(3)
C94 0.042(3) 0.043(3) 0.089(5) 0.006(3) -0.003(3) -0.005(3)
C95 0.050(4) 0.047(4) 0.089(5) 0.004(3) 0.018(4) -0.014(4)
C96 0.047(3) 0.048(3) 0.056(4) 0.001(3) 0.012(3) -0.009(3)
N30 0.040(2) 0.043(3) 0.044(3) -0.001(2) 0.001(2) -0.003(2)
N80 0.039(2) 0.041(3) 0.043(3) 0.000(2) 0.004(2) -0.002(2)
O1 0.062(3) 0.052(3) 0.053(3) 0.006(2) 0.015(2) -0.002(2)
O2 0.062(3) 0.055(3) 0.047(2) -0.003(2) 0.013(2) 0.004(2)
O3 0.064(3) 0.053(3) 0.058(3) 0.010(2) -0.010(2) 0.001(2)
O5 0.062(3) 0.052(3) 0.050(2) 0.006(2) -0.010(2) 0.004(2)
O30 0.0362(19) 0.047(2) 0.049(2) -0.0009(17) 0.0008(17) -0.0017(18)
O50 0.064(3) 0.071(3) 0.054(3) -0.001(2) 0.003(2) -0.017(2)
O80 0.0349(19) 0.052(2) 0.052(2) -0.0024(18) 0.0089(17) 0.003(2)
F11 0.261(10) 0.148(7) 0.159(7) 0.052(7) 0.154(7) 0.045(5)
F12 0.066(4) 0.348(14) 0.180(8) 0.037(6) 0.032(4) -0.060(9)
F13 0.188(7) 0.147(6) 0.211(8) -0.062(5) 0.143(7) -0.108(6)
F21 0.237(9) 0.115(5) 0.180(7) -0.038(6) -0.146(7) 0.068(5)
F22 0.127(7) 0.354(19) 0.297(15) -0.024(10) -0.121(9) 0.099(14)
F23 0.393(16) 0.161(8) 0.168(8) 0.123(9) -0.208(10) -0.076(7)
Pd1 0.0410(2) 0.0368(2) 0.0432(2) 0.00025(18) 0.00342(18) 0.00000(18)
Pd2 0.0432(2) 0.0387(2) 0.0452(3) -0.00093(18) 0.00289(18) 0.00233(19)

loop_
_atom_type_symbol
_atom_type_description
_atom_type_scat_dispersion_real
_atom_type_scat_dispersion_imag
_atom_type_scat_source
C C 0.0033 0.0016 'International Tables Vol C Tables 4.2.6.8 and 6.1.1.4'
H H 0.0000 0.0000 'International Tables Vol C Tables 4.2.6.8 and 6.1.1.4'
N N 0.0061 0.0033 'International Tables Vol C Tables 4.2.6.8 and 6.1.1.4'
O O 0.0106 0.0060 'International Tables Vol C Tables 4.2.6.8 and 6.1.1.4'
F F 0.0171 0.0103 'International Tables Vol C Tables 4.2.6.8 and 6.1.1.4'
Pd Pd -0.9988 1.0072 'International Tables Vol C Tables 4.2.6.8 and 6.1.1.4'

loop_
_geom_angle_atom_site_label_1
_geom_angle_atom_site_label_2
_geom_angle_atom_site_label_3
_geom_angle_site_symmetry_1
_geom_angle_site_symmetry_3
_geom_angle
_geom_angle_publ_flag
O2 C1 O1 . . 130.6(6) ?
O2 C1 C10 . . 115.1(6) ?
O1 C1 C10 . . 114.2(6) ?
O5 C2 O3 . . 132.4(6) ?
O5 C2 C20 . . 114.0(7) ?
O3 C2 C20 . . 113.6(7) ?
F13 C10 F11 . . 107.1(9) ?
F13 C10 F12 . . 105.1(10) ?
F11 C10 F12 . . 102.8(9) ?
F13 C10 C1 . . 115.0(7) ?
F11 C10 C1 . . 114.8(8) ?
F12 C10 C1 . . 110.8(7) ?
F23 C20 F21 . . 113.9(13) ?
F23 C20 F22 . . 97.6(13) ?
F21 C20 F22 . . 100.9(12) ?
F23 C20 C2 . . 114.9(10) ?
F21 C20 C2 . . 117.4(9) ?
F22 C20 C2 . . 108.8(12) ?
O30 C30 N30 . . 124.0(5) ?
O30 C30 C31 . . 117.7(5) ?
N30 C30 C31 . . 118.3(5) ?
C36 C31 C32 . . 119.5(6) ?
C36 C31 C30 . . 119.3(6) ?
C32 C31 C30 . . 121.2(6) ?
C33 C32 C31 . . 119.8(9) ?
C33 C32 H32 . . 120.1 ?
C31 C32 H32 . . 120.1 ?
C34 C33 C32 . . 120.2(9) ?
C34 C33 H33 . . 119.9 ?
C32 C33 H33 . . 119.9 ?
C33 C34 C35 . . 120.8(8) ?
C33 C34 H34 . . 119.6 ?
C35 C34 H34 . . 119.6 ?
C34 C35 C36 . . 119.9(9) ?
C34 C35 H35 . . 120.1 ?
C36 C35 H35 . . 120.1 ?
C31 C36 C35 . . 119.8(7) ?
C31 C36 H36 . . 120.1 ?
C35 C36 H36 . . 120.1 ?
C46 C41 C42 . . 121.3(5) ?
C46 C41 N30 . . 116.0(5) ?
C42 C41 N30 . . 122.7(5) ?
C43 C42 C41 . . 117.4(6) ?
C43 C42 Pd1 . . 121.5(5) ?
C41 C42 Pd1 . . 121.1(4) ?
C44 C43 C42 . . 120.8(6) ?
C44 C43 H43 . . 119.6 ?
C42 C43 H43 . . 119.6 ?
C45 C44 C43 . . 120.8(6) ?
C45 C44 H44 . . 119.6 ?
C43 C44 H44 . . 119.6 ?
C44 C45 C46 . . 119.2(6) ?
C44 C45 H45 . . 120.4 ?
C46 C45 H45 . . 120.4 ?
C41 C46 C45 . . 120.4(6) ?
C41 C46 H46 . . 119.8 ?
C45 C46 H46 . . 119.8 ?
O50 C50 C51 . . 121.2(7) ?
O50 C50 C52 . . 120.8(7) ?
C51 C50 C52 . . 118.0(7) ?
C50 C51 H51A . . 109.5 ?
C50 C51 H51B . . 109.5 ?
H51A C51 H51B . . 109.5 ?
C50 C51 H51C . . 109.5 ?
H51A C51 H51C . . 109.5 ?
H51B C51 H51C . . 109.5 ?
C50 C52 H52A . . 109.5 ?
C50 C52 H52B . . 109.5 ?
H52A C52 H52B . . 109.5 ?
C50 C52 H52C . . 109.5 ?
H52A C52 H52C . . 109.5 ?
H52B C52 H52C . . 109.5 ?
O80 C80 N80 . . 122.0(5) ?
O80 C80 C81 . . 117.8(5) ?
N80 C80 C81 . . 120.2(5) ?
C86 C81 C82 . . 118.1(6) ?
C86 C81 C80 . . 118.4(6) ?
C82 C81 C80 . . 123.5(5) ?
C83 C82 C81 . . 120.9(7) ?
C83 C82 H82 . . 119.5 ?
C81 C82 H82 . . 119.5 ?
C82 C83 C84 . . 119.9(7) ?
C82 C83 H83 . . 120.1 ?
C84 C83 H83 . . 120.1 ?
C85 C84 C83 . . 119.7(7) ?
C85 C84 H84 . . 120.1 ?
C83 C84 H84 . . 120.1 ?
C84 C85 C86 . . 120.4(7) ?
C84 C85 H85 . . 119.8 ?
C86 C85 H85 . . 119.8 ?
C85 C86 C81 . . 121.0(7) ?
C85 C86 H86 . . 119.5 ?
C81 C86 H86 . . 119.5 ?
C92 C91 C96 . . 120.3(5) ?
C92 C91 N80 . . 123.6(5) ?
C96 C91 N80 . . 116.1(5) ?
C91 C92 C93 . . 117.5(6) ?
C91 C92 Pd2 . . 120.3(4) ?
C93 C92 Pd2 . . 122.1(5) ?
C94 C93 C92 . . 121.1(7) ?
C94 C93 H93 . . 119.4 ?
C92 C93 H93 . . 119.4 ?
C95 C94 C93 . . 120.8(6) ?
C95 C94 H94 . . 119.6 ?
C93 C94 H94 . . 119.6 ?
C94 C95 C96 . . 120.3(6) ?
C94 C95 H95 . . 119.9 ?
C96 C95 H95 . . 119.9 ?
C95 C96 C91 . . 119.9(6) ?
C95 C96 H96 . . 120.1 ?
C91 C96 H96 . . 120.1 ?
C30 N30 C41 . . 127.9(5) ?
C30 N30 H30 . . 120.(5) ?
C41 N30 H30 . . 112.(5) ?
C80 N80 C91 . . 127.1(5) ?
C80 N80 H80 . . 119.(5) ?
C91 N80 H80 . . 114.(5) ?
C1 O1 Pd1 . . 122.1(4) ?
C1 O2 Pd2 . . 125.2(4) ?
C2 O3 Pd2 . . 118.6(4) ?
C2 O5 Pd1 . . 126.9(4) ?
C30 O30 Pd1 . . 124.7(3) ?
C80 O80 Pd2 . . 124.3(3) ?
C42 Pd1 O30 . . 91.9(2) ?
C42 Pd1 O1 . . 92.3(2) ?
O30 Pd1 O1 . . 175.84(17) ?
C42 Pd1 O5 . . 175.3(2) ?
O30 Pd1 O5 . . 86.41(17) ?
O1 Pd1 O5 . . 89.45(18) ?
C42 Pd1 Pd2 . . 109.71(16) ?
O30 Pd1 Pd2 . . 95.19(12) ?
O1 Pd1 Pd2 . . 83.25(13) ?
O5 Pd1 Pd2 . . 74.82(12) ?
C92 Pd2 O80 . . 90.8(2) ?
C92 Pd2 O3 . . 93.3(2) ?
O80 Pd2 O3 . . 175.89(17) ?
C92 Pd2 O2 . . 176.7(2) ?
O80 Pd2 O2 . . 86.44(17) ?
O3 Pd2 O2 . . 89.46(18) ?
C92 Pd2 Pd1 . . 105.57(16) ?
O80 Pd2 Pd1 . . 93.73(12) ?
O3 Pd2 Pd1 . . 85.18(13) ?
O2 Pd2 Pd1 . . 76.33(12) ?

loop_
_geom_bond_atom_site_label_1
_geom_bond_atom_site_label_2
_geom_bond_site_symmetry_2
_geom_bond_distance
_geom_bond_publ_flag
C1 O2 . 1.225(8) ?
C1 O1 . 1.248(8) ?
C1 C10 . 1.524(9) ?
C2 O5 . 1.217(8) ?
C2 O3 . 1.244(8) ?
C2 C20 . 1.540(11) ?
C10 F13 . 1.262(10) ?
C10 F11 . 1.262(10) ?
C10 F12 . 1.278(11) ?
C20 F23 . 1.221(13) ?
C20 F21 . 1.230(12) ?
C20 F22 . 1.301(18) ?
C30 O30 . 1.258(7) ?
C30 N30 . 1.310(7) ?
C30 C31 . 1.483(8) ?
C31 C36 . 1.371(9) ?
C31 C32 . 1.385(10) ?
C32 C33 . 1.384(11) ?
C32 H32 . 0.93 ?
C33 C34 . 1.349(15) ?
C33 H33 . 0.93 ?
C34 C35 . 1.364(13) ?
C34 H34 . 0.93 ?
C35 C36 . 1.392(10) ?
C35 H35 . 0.93 ?
C36 H36 . 0.93 ?
C41 C46 . 1.377(8) ?
C41 C42 . 1.393(8) ?
C41 N30 . 1.433(7) ?
C42 C43 . 1.391(8) ?
C42 Pd1 . 1.954(6) ?
C43 C44 . 1.388(9) ?
C43 H43 . 0.93 ?
C44 C45 . 1.364(10) ?
C44 H44 . 0.93 ?
C45 C46 . 1.382(9) ?
C45 H45 . 0.93 ?
C46 H46 . 0.93 ?
C50 O50 . 1.221(8) ?
C50 C51 . 1.449(11) ?
C50 C52 . 1.485(11) ?
C51 H51A . 0.96 ?
C51 H51B . 0.96 ?
C51 H51C . 0.96 ?
C52 H52A . 0.96 ?
C52 H52B . 0.96 ?
C52 H52C . 0.96 ?
C80 O80 . 1.257(7) ?
C80 N80 . 1.335(7) ?
C80 C81 . 1.471(8) ?
C81 C86 . 1.384(8) ?
C81 C82 . 1.390(9) ?
C82 C83 . 1.370(10) ?
C82 H82 . 0.93 ?
C83 C84 . 1.381(11) ?
C83 H83 . 0.93 ?
C84 C85 . 1.368(11) ?
C84 H84 . 0.93 ?
C85 C86 . 1.368(9) ?
C85 H85 . 0.93 ?
C86 H86 . 0.93 ?
C91 C92 . 1.396(8) ?
C91 C96 . 1.402(8) ?
C91 N80 . 1.415(7) ?
C92 C93 . 1.396(8) ?
C92 Pd2 . 1.945(6) ?
C93 C94 . 1.375(10) ?
C93 H93 . 0.93 ?
C94 C95 . 1.352(10) ?
C94 H94 . 0.93 ?
C95 C96 . 1.372(9) ?
C95 H95 . 0.93 ?
C96 H96 . 0.93 ?
N30 H30 . 0.86(2) ?
N80 H80 . 0.85(2) ?
O1 Pd1 . 2.058(4) ?
O2 Pd2 . 2.180(4) ?
O3 Pd2 . 2.069(4) ?
O5 Pd1 . 2.191(4) ?
O30 Pd1 . 1.994(4) ?
O80 Pd2 . 1.999(4) ?
Pd1 Pd2 . 2.9713(6) ?

loop_
_geom_hbond_atom_site_label_D
_geom_hbond_atom_site_label_H
_geom_hbond_atom_site_label_A
_geom_hbond_site_symmetry_A
_geom_hbond_distance_DH
_geom_hbond_distance_HA
_geom_hbond_distance_DA
_geom_hbond_angle_DHA
_geom_hbond_publ_flag
C52 H52B F21 4_576 0.96 2.55 3.433(13) 153.1 ?
N30 H30 O50 . 0.86(2) 2.22(4) 2.980(7) 149.(6) ?
N80 H80 O50 . 0.85(2) 2.21(4) 2.997(7) 153.(6) ?

loop_
_geom_torsion_atom_site_label_1
_geom_torsion_atom_site_label_2
_geom_torsion_atom_site_label_3
_geom_torsion_atom_site_label_4
_geom_torsion_site_symmetry_1
_geom_torsion_site_symmetry_2
_geom_torsion_site_symmetry_3
_geom_torsion_site_symmetry_4
_geom_torsion
_geom_torsion_publ_flag
O2 C1 C10 F13 . . . . -148.0(9) ?
O1 C1 C10 F13 . . . . 31.9(12) ?
O2 C1 C10 F11 . . . . -23.0(12) ?
O1 C1 C10 F11 . . . . 156.9(9) ?
O2 C1 C10 F12 . . . . 93.0(10) ?
O1 C1 C10 F12 . . . . -87.1(10) ?
O5 C2 C20 F23 . . . . -26.4(19) ?
O3 C2 C20 F23 . . . . 153.3(14) ?
O5 C2 C20 F21 . . . . -164.5(13) ?
O3 C2 C20 F21 . . . . 15.2(18) ?
O5 C2 C20 F22 . . . . 81.8(13) ?
O3 C2 C20 F22 . . . . -98.5(12) ?
O30 C30 C31 C36 . . . . -30.5(8) ?
N30 C30 C31 C36 . . . . 148.9(6) ?
O30 C30 C31 C32 . . . . 150.5(6) ?
N30 C30 C31 C32 . . . . -30.1(9) ?
C36 C31 C32 C33 . . . . -0.5(12) ?
C30 C31 C32 C33 . . . . 178.6(8) ?
C31 C32 C33 C34 . . . . -1.0(15) ?
C32 C33 C34 C35 . . . . 1.2(16) ?
C33 C34 C35 C36 . . . . 0.0(14) ?
C32 C31 C36 C35 . . . . 1.7(10) ?
C30 C31 C36 C35 . . . . -177.4(6) ?
C34 C35 C36 C31 . . . . -1.5(11) ?
C46 C41 C42 C43 . . . . 2.2(8) ?
N30 C41 C42 C43 . . . . -177.6(5) ?
C46 C41 C42 Pd1 . . . . -178.2(5) ?
N30 C41 C42 Pd1 . . . . 2.0(7) ?
C41 C42 C43 C44 . . . . -1.9(9) ?
Pd1 C42 C43 C44 . . . . 178.5(5) ?
C42 C43 C44 C45 . . . . 0.3(10) ?
C43 C44 C45 C46 . . . . 1.0(10) ?
C42 C41 C46 C45 . . . . -0.9(9) ?
N30 C41 C46 C45 . . . . 178.9(6) ?
C44 C45 C46 C41 . . . . -0.7(10) ?
O80 C80 C81 C86 . . . . -13.0(8) ?
N80 C80 C81 C86 . . . . 165.5(6) ?
O80 C80 C81 C82 . . . . 169.6(6) ?
N80 C80 C81 C82 . . . . -11.9(9) ?
C86 C81 C82 C83 . . . . -0.5(11) ?
C80 C81 C82 C83 . . . . 176.9(7) ?
C81 C82 C83 C84 . . . . 0.5(12) ?
C82 C83 C84 C85 . . . . 0.0(12) ?
C83 C84 C85 C86 . . . . -0.6(12) ?
C84 C85 C86 C81 . . . . 0.7(12) ?
C82 C81 C86 C85 . . . . -0.1(10) ?
C80 C81 C86 C85 . . . . -177.7(6) ?
C96 C91 C92 C93 . . . . 1.7(8) ?
N80 C91 C92 C93 . . . . -177.8(5) ?
C96 C91 C92 Pd2 . . . . -178.1(4) ?
N80 C91 C92 Pd2 . . . . 2.4(7) ?
C91 C92 C93 C94 . . . . -1.7(9) ?
Pd2 C92 C93 C94 . . . . 178.0(5) ?
C92 C93 C94 C95 . . . . -0.3(10) ?
C93 C94 C95 C96 . . . . 2.4(10) ?
C94 C95 C96 C91 . . . . -2.5(10) ?
C92 C91 C96 C95 . . . . 0.4(9) ?
N80 C91 C96 C95 . . . . 179.9(6) ?
O30 C30 N30 C41 . . . . -7.4(9) ?
C31 C30 N30 C41 . . . . 173.2(5) ?
C46 C41 N30 C30 . . . . -162.2(6) ?
C42 C41 N30 C30 . . . . 17.6(9) ?
O80 C80 N80 C91 . . . . -5.9(9) ?
C81 C80 N80 C91 . . . . 175.6(5) ?
C92 C91 N80 C80 . . . . 19.9(9) ?
C96 C91 N80 C80 . . . . -159.6(6) ?
O2 C1 O1 Pd1 . . . . 3.3(10) ?
C10 C1 O1 Pd1 . . . . -176.5(5) ?
O1 C1 O2 Pd2 . . . . 12.9(10) ?
C10 C1 O2 Pd2 . . . . -167.2(5) ?
O5 C2 O3 Pd2 . . . . 9.2(11) ?
C20 C2 O3 Pd2 . . . . -170.4(8) ?
O3 C2 O5 Pd1 . . . . 5.6(12) ?
C20 C2 O5 Pd1 . . . . -174.8(8) ?
N30 C30 O30 Pd1 . . . . -20.6(8) ?
C31 C30 O30 Pd1 . . . . 158.8(4) ?
N80 C80 O80 Pd2 . . . . -27.9(7) ?
C81 C80 O80 Pd2 . . . . 150.6(4) ?
